data_1547495
loop_
_publ_author_name
'Mahmood, Qaiser'
'Zemg, Yanning'
'Yue, Erlin'
'Solan, Gregory'
'Liang, Tongling'
'Sun, Wen Hua'

_publ_section_title
;
 Ultra-high molecular weight elastomeric polyethylene using an
 electronically and sterically enhanced nickel catalyst
;
_journal_name_full 'Polym. Chem.'
_journal_paper_doi 10.1039/C7PY01606A
_journal_year 2017
_chemical_formula_moiety 'C56 H48 Cl2 N2 Ni'
_chemical_formula_sum 'C56 H48 Cl2 N2 Ni'
_chemical_formula_weight 878.55
_space_group_crystal_system trigonal
_space_group_IT_number 148
_space_group_name_Hall '-R 3'
_space_group_name_H-M_alt 'R -3'
_symmetry_space_group_name_Hall '-R 3'
_symmetry_space_group_name_H-M 'R -3 :H'
_atom_sites_solution_hydrogens geom
_atom_sites_solution_primary direct
_audit_creation_date 2017-02-01
_audit_creation_method
;
Olex2 1.2
(compiled 2016.02.19 svn.r3266 for OlexSys, GUI svn.r5227)
;
_audit_update_record
;
2017-06-01 deposited with the CCDC.
2017-09-29 downloaded from the CCDC.
;
_cell_angle_alpha 90
_cell_angle_beta 90
_cell_angle_gamma 120
_cell_formula_units_Z 18
_cell_length_a 29.579(4)
_cell_length_b 29.579(4)
_cell_length_c 32.113(6)
_cell_measurement_reflns_used 20898
_cell_measurement_temperature 173.1500
_cell_measurement_theta_max 27.4849
_cell_measurement_theta_min 1.3769
_cell_volume 24332(7)
_computing_molecular_graphics 'Olex2 (Dolomanov et al., 2009)'
_computing_publication_material 'Olex2 (Dolomanov et al., 2009)'
_computing_structure_refinement 'ShelXL (Sheldrick, 2015)'
_diffrn_ambient_temperature 173.1500
_diffrn_measured_fraction_theta_full 0.996
_diffrn_measured_fraction_theta_max 0.997
_diffrn_measurement_details
;
scan:
    Number of images: 360
               Slice: -110.0000 - 70.0000
         Image width: 0.5000
            Exp time: 10.0000
       Rotation axis: Omega
               Omega: 0.0000
                 Chi: 45.0000
                 Phi: 180.0000
                 XTD: 44.9181
              2theta: -19.9144
scan:
    Number of images: 342
               Slice: -110.0000 - 61.0000
         Image width: 0.5000
            Exp time: 10.0000
       Rotation axis: Omega
               Omega: 0.0000
                 Chi: 45.0000
                 Phi: 0.0000
                 XTD: 44.9181
              2theta: -19.9144
scan:
    Number of images: 274
               Slice: -80.0000 - 57.0000
         Image width: 0.5000
            Exp time: 10.0000
       Rotation axis: Omega
               Omega: 0.0000
                 Chi: 45.0000
                 Phi: 270.0000
                 XTD: 44.9181
              2theta: -19.9144
;
_diffrn_measurement_device
;
Saturn724+ (2x2 bin mode)
;
_diffrn_measurement_device_details
;
AFC10: Fixed Chi 2 circle
;
_diffrn_measurement_device_type 'Bruker P4'
_diffrn_measurement_method '\w scans'
_diffrn_orient_matrix_type d*Trek
_diffrn_orient_matrix_UB_11 -0.0308
_diffrn_orient_matrix_UB_12 0.0225
_diffrn_orient_matrix_UB_13 0.0083
_diffrn_orient_matrix_UB_21 -0.0221
_diffrn_orient_matrix_UB_22 -0.0079
_diffrn_orient_matrix_UB_23 0.0312
_diffrn_orient_matrix_UB_31 0.0181
_diffrn_orient_matrix_UB_32 0.0183
_diffrn_orient_matrix_UB_33 0.0174
_diffrn_radiation_detector CCD
_diffrn_radiation_monochromator graphite
_diffrn_radiation_type MoK\a
_diffrn_radiation_wavelength 0.71073
_diffrn_reflns_av_R_equivalents 0.0667
_diffrn_reflns_av_unetI/netI 0.0385
_diffrn_reflns_Laue_measured_fraction_full 0.996
_diffrn_reflns_Laue_measured_fraction_max 0.997
_diffrn_reflns_limit_h_max 38
_diffrn_reflns_limit_h_min -38
_diffrn_reflns_limit_k_max 38
_diffrn_reflns_limit_k_min -38
_diffrn_reflns_limit_l_max 40
_diffrn_reflns_limit_l_min -41
_diffrn_reflns_number 88188
_diffrn_reflns_point_group_measured_fraction_full 0.996
_diffrn_reflns_point_group_measured_fraction_max 0.997
_diffrn_reflns_theta_full 25.242
_diffrn_reflns_theta_max 27.469
_diffrn_reflns_theta_min 1.017
_diffrn_source 'Rotating Anode'
_diffrn_source_current 24.0000
_diffrn_source_power 1.2000
_diffrn_source_voltage 50.0000
_exptl_absorpt_coefficient_mu 0.491
_exptl_absorpt_correction_type none
_exptl_crystal_colour red
_exptl_crystal_colour_primary red
_exptl_crystal_density_diffrn 1.079
_exptl_crystal_description needle
_exptl_crystal_F_000 8280
_exptl_crystal_size_max 0.333
_exptl_crystal_size_mid 0.104
_exptl_crystal_size_min 0.052
_platon_squeeze_details
;
;
_refine_diff_density_max 1.080
_refine_diff_density_min -0.893
_refine_diff_density_rms 0.124
_refine_ls_extinction_method none
_refine_ls_goodness_of_fit_ref 1.099
_refine_ls_hydrogen_treatment constr
_refine_ls_matrix_type full
_refine_ls_number_parameters 555
_refine_ls_number_reflns 12360
_refine_ls_number_restraints 0
_refine_ls_restrained_S_all 1.099
_refine_ls_R_factor_all 0.1011
_refine_ls_R_factor_gt 0.0868
_refine_ls_shift/su_max 0.001
_refine_ls_shift/su_mean 0.000
_refine_ls_structure_factor_coef Fsqd
_refine_ls_weighting_details 'w=1/[\s^2^(Fo^2^)+(0.1542P)^2^+49.0339P] where P=(Fo^2^+2Fc^2^)/3'
_refine_ls_weighting_scheme calc
_refine_ls_wR_factor_gt 0.2477
_refine_ls_wR_factor_ref 0.2621
_reflns_Friedel_coverage 0.000
_reflns_number_gt 10623
_reflns_number_total 12360
_reflns_threshold_expression 'I > 2\s(I)'
_cod_data_source_file c7py01606a2.cif
_cod_data_source_block Ni6
_cod_original_cell_volume 24333(8)
_cod_database_code 1547495
_shelx_space_group_comment
;
The symmetry employed for this shelxl refinement is uniquely defined
by the following loop, which should always be used as a source of
symmetry information in preference to the above space-group names.
They are only intended as comments.
;
_diffrn_number_total 12378
_olex2_refinement_description
;
1. Fixed Uiso
 At 1.2 times of:
  All C(H) groups
 At 1.5 times of:
  All C(H,H,H) groups
2.a Ternary CH refined with riding coordinates:
 C44(H44), C31(H31)
2.b Aromatic/amide H refined with riding coordinates:
 C25(H25), C10(H10), C15(H15), C23(H23), C52(H52), C50(H50), C46(H46),
 C53(H53), C9(H9), C8(H8), C17(H17), C54(H54), C39(H39), C56(H56), C49(H49),
 C40(H40), C16(H16), C3(H3), C47(H47), C4(H4), C48(H48), C33(H33), C55(H55),
 C43(H43), C37(H37), C5(H5), C41(H41), C42(H42), C36(H36), C35(H35), C34(H34)
2.c Idealised Me refined as rotating group:
 C20(H20A,H20B,H20C), C19(H19A,H19B,H19C), C28(H28A,H28B,H28C), C29(H29A,H29B,
 H29C), C30(H30A,H30B,H30C)
;
_shelx_shelxl_version_number 2014/7
_olex2_submission_special_instructions 'No special instructions were received'

loop_
_space_group_symop_operation_xyz
'x, y, z'
'-y, x-y, z'
'-x+y, -x, z'
'x+2/3, y+1/3, z+1/3'
'-y+2/3, x-y+1/3, z+1/3'
'-x+y+2/3, -x+1/3, z+1/3'
'x+1/3, y+2/3, z+2/3'
'-y+1/3, x-y+2/3, z+2/3'
'-x+y+1/3, -x+2/3, z+2/3'
'-x, -y, -z'
'y, -x+y, -z'
'x-y, x, -z'
'-x+2/3, -y+1/3, -z+1/3'
'y+2/3, -x+y+1/3, -z+1/3'
'x-y+2/3, x+1/3, -z+1/3'
'-x+1/3, -y+2/3, -z+2/3'
'y+1/3, -x+y+2/3, -z+2/3'
'x-y+1/3, x+2/3, -z+2/3'

loop_
_atom_site_label
_atom_site_type_symbol
_atom_site_fract_x
_atom_site_fract_y
_atom_site_fract_z
_atom_site_U_iso_or_equiv
_atom_site_adp_type
_atom_site_occupancy
_atom_site_site_symmetry_order
_atom_site_calc_flag
_atom_site_refinement_flags_posn
Ni1 Ni 0.93252(2) 0.59940(2) 0.05014(2) 0.03900(17) Uani 1 1 d .
Cl2 Cl 0.86701(4) 0.60994(4) 0.07133(3) 0.0562(3) Uani 1 1 d .
Cl1 Cl 0.96304(4) 0.55417(4) 0.08101(4) 0.0638(3) Uani 1 1 d .
N2 N 0.92904(10) 0.59257(10) -0.01262(8) 0.0310(5) Uani 1 1 d .
N1 N 0.99199(10) 0.67330(10) 0.03641(8) 0.0305(5) Uani 1 1 d .
C12 C 0.96141(11) 0.63511(12) -0.03042(9) 0.0294(6) Uani 1 1 d .
C45 C 1.09970(12) 0.67649(13) 0.01412(10) 0.0355(7) Uani 1 1 d .
C11 C 0.97377(12) 0.65233(13) -0.07360(9) 0.0325(6) Uani 1 1 d .
C1 C 0.99606(12) 0.68100(12) -0.00323(9) 0.0312(6) Uani 1 1 d .
C25 C 1.04919(13) 0.78629(14) 0.10874(10) 0.0386(7) Uani 1 1 d .
H25 H 1.0414 0.8106 0.1198 0.046 Uiso 1 1 calc R
C22 C 1.07352(12) 0.71370(13) 0.07539(9) 0.0343(7) Uani 1 1 d .
C51 C 1.12082(13) 0.66259(14) 0.08803(10) 0.0380(7) Uani 1 1 d .
C13 C 0.89276(12) 0.54797(12) -0.03684(10) 0.0329(6) Uani 1 1 d .
C38 C 0.94159(13) 0.76392(14) 0.10729(11) 0.0407(7) Uani 1 1 d .
C14 C 0.90369(14) 0.50808(13) -0.04529(11) 0.0399(7) Uani 1 1 d .
C2 C 1.02762(13) 0.72515(12) -0.03064(10) 0.0348(7) Uani 1 1 d .
C24 C 1.09623(13) 0.78878(13) 0.12068(10) 0.0381(7) Uani 1 1 d .
C10 C 0.95769(13) 0.62858(16) -0.11240(10) 0.0410(8) Uani 1 1 d .
H10 H 0.9330 0.5933 -0.1146 0.049 Uiso 1 1 calc R
C7 C 1.01254(13) 0.70564(13) -0.07166(10) 0.0359(7) Uani 1 1 d .
C15 C 0.86733(16) 0.46534(15) -0.06800(13) 0.0536(10) Uani 1 1 d .
H15 H 0.8737 0.4383 -0.0741 0.064 Uiso 1 1 calc R
C21 C 1.02750(12) 0.71366(12) 0.06451(9) 0.0332(6) Uani 1 1 d .
C44 C 1.08388(12) 0.67135(13) 0.05963(10) 0.0349(7) Uani 1 1 d .
H44 H 1.0502 0.6389 0.0613 0.042 Uiso 1 1 calc R
C26 C 1.01425(13) 0.74931(13) 0.08145(10) 0.0352(7) Uani 1 1 d .
C23 C 1.10745(12) 0.75257(13) 0.10308(10) 0.0378(7) Uani 1 1 d .
H23 H 1.1388 0.7542 0.1100 0.045 Uiso 1 1 calc R
C52 C 1.17295(14) 0.68242(14) 0.07902(13) 0.0470(9) Uani 1 1 d .
H52 H 1.1869 0.7013 0.0546 0.056 Uiso 1 1 calc R
C50 C 1.13302(14) 0.72369(15) -0.00513(12) 0.0455(8) Uani 1 1 d .
H50 H 1.1461 0.7545 0.0101 0.055 Uiso 1 1 calc R
C27 C 1.13322(14) 0.82828(14) 0.15306(11) 0.0420(8) Uani 1 1 d .
C46 C 1.08040(14) 0.63081(14) -0.01005(11) 0.0440(8) Uani 1 1 d .
H46 H 1.0578 0.5987 0.0020 0.053 Uiso 1 1 calc R
C53 C 1.20499(16) 0.67418(16) 0.10655(16) 0.0567(11) Uani 1 1 d .
H53 H 1.2401 0.6877 0.1003 0.068 Uiso 1 1 calc R
C9 C 0.97949(16) 0.65888(18) -0.14785(11) 0.0527(10) Uani 1 1 d .
H9 H 0.9694 0.6428 -0.1738 0.063 Uiso 1 1 calc R
C18 C 0.84702(13) 0.54621(15) -0.05047(10) 0.0398(7) Uani 1 1 d .
C8 C 1.01581(16) 0.71215(18) -0.14642(12) 0.0511(9) Uani 1 1 d .
H8 H 1.0279 0.7312 -0.1709 0.061 Uiso 1 1 calc R
C17 C 0.81137(14) 0.50206(17) -0.07308(12) 0.0522(10) Uani 1 1 d .
H17 H 0.7804 0.4996 -0.0823 0.063 Uiso 1 1 calc R
C32 C 0.96794(17) 0.77824(19) 0.03067(12) 0.0536(10) Uani 1 1 d .
C6 C 1.03418(15) 0.73701(15) -0.10735(11) 0.0432(8) Uani 1 1 d .
C20 C 0.95375(16) 0.51196(15) -0.03092(13) 0.0497(9) Uani 1 1 d .
H20A H 0.9827 0.5415 -0.0438 0.075 Uiso 1 1 calc GR
H20B H 0.9541 0.4807 -0.0385 0.075 Uiso 1 1 calc GR
H20C H 0.9565 0.5161 -0.0012 0.075 Uiso 1 1 calc GR
C54 C 1.18515(18) 0.64654(19) 0.14243(14) 0.0604(11) Uani 1 1 d .
H54 H 1.2067 0.6420 0.1610 0.072 Uiso 1 1 calc R
C39 C 0.91661(17) 0.72732(18) 0.13939(11) 0.0505(9) Uani 1 1 d .
H39 H 0.9140 0.6947 0.1376 0.061 Uiso 1 1 calc R
C56 C 1.10116(18) 0.6333(2) 0.12367(11) 0.0560(10) Uani 1 1 d .
H56 H 1.0658 0.6185 0.1295 0.067 Uiso 1 1 calc R
C31 C 0.96355(14) 0.74812(15) 0.07001(11) 0.0415(8) Uani 1 1 d .
H31 H 0.9380 0.7115 0.0640 0.050 Uiso 1 1 calc R
C49 C 1.14715(15) 0.72576(16) -0.04669(12) 0.0511(9) Uani 1 1 d .
H49 H 1.1698 0.7578 -0.0589 0.061 Uiso 1 1 calc R
C40 C 0.89590(18) 0.7390(2) 0.17353(12) 0.0575(10) Uani 1 1 d .
H40 H 0.8791 0.7140 0.1942 0.069 Uiso 1 1 calc R
C16 C 0.82135(17) 0.46253(17) -0.08178(15) 0.0599(11) Uani 1 1 d .
H16 H 0.7973 0.4337 -0.0970 0.072 Uiso 1 1 calc R
C3 C 1.06423(15) 0.77671(14) -0.02480(12) 0.0468(8) Uani 1 1 d .
H3 H 1.0740 0.7906 0.0018 0.056 Uiso 1 1 calc R
C19 C 0.83639(16) 0.5899(2) -0.04167(13) 0.0569(11) Uani 1 1 d .
H19A H 0.8345 0.5936 -0.0121 0.085 Uiso 1 1 calc GR
H19B H 0.8038 0.5821 -0.0542 0.085 Uiso 1 1 calc GR
H19C H 0.8640 0.6218 -0.0531 0.085 Uiso 1 1 calc GR
C47 C 1.09430(19) 0.63273(18) -0.05123(13) 0.0617(11) Uani 1 1 d .
H47 H 1.0813 0.6021 -0.0666 0.074 Uiso 1 1 calc R
C28 C 1.18675(19) 0.8621(2) 0.13536(15) 0.0696(13) Uani 1 1 d .
H28A H 1.2033 0.8417 0.1312 0.104 Uiso 1 1 calc GR
H28B H 1.2071 0.8901 0.1544 0.104 Uiso 1 1 calc GR
H28C H 1.1841 0.8763 0.1092 0.104 Uiso 1 1 calc GR
C4 C 1.08669(19) 0.80814(16) -0.06041(14) 0.0590(11) Uani 1 1 d .
H4 H 1.1126 0.8428 -0.0567 0.071 Uiso 1 1 calc R
C48 C 1.12795(17) 0.68085(18) -0.06983(13) 0.0600(11) Uani 1 1 d .
H48 H 1.1373 0.6824 -0.0977 0.072 Uiso 1 1 calc R
C33 C 0.9307(2) 0.7535(2) -0.00076(14) 0.0747(16) Uani 1 1 d .
H33 H 0.9034 0.7194 0.0020 0.090 Uiso 1 1 calc R
C55 C 1.1322(2) 0.6253(2) 0.15077(14) 0.0689(13) Uani 1 1 d .
H55 H 1.1179 0.6057 0.1748 0.083 Uiso 1 1 calc R
C29 C 1.1342(2) 0.79862(19) 0.19105(14) 0.0697(13) Uani 1 1 d .
H29A H 1.1002 0.7810 0.2036 0.104 Uiso 1 1 calc GR
H29B H 1.1591 0.8226 0.2107 0.104 Uiso 1 1 calc GR
H29C H 1.1441 0.7735 0.1830 0.104 Uiso 1 1 calc GR
C43 C 0.94329(18) 0.81095(17) 0.11052(14) 0.0593(11) Uani 1 1 d .
H43 H 0.9579 0.8352 0.0891 0.071 Uiso 1 1 calc R
C37 C 1.0078(2) 0.8295(2) 0.02465(14) 0.0660(12) Uani 1 1 d .
H37 H 1.0327 0.8461 0.0453 0.079 Uiso 1 1 calc R
C5 C 1.07204(18) 0.78989(16) -0.09992(14) 0.0574(10) Uani 1 1 d .
H5 H 1.0871 0.8125 -0.1223 0.069 Uiso 1 1 calc R
C41 C 0.89984(17) 0.78671(19) 0.17728(14) 0.0574(10) Uani 1 1 d .
H41 H 0.8869 0.7949 0.2007 0.069 Uiso 1 1 calc R
C42 C 0.9234(2) 0.8229(2) 0.14554(17) 0.0729(14) Uani 1 1 d .
H42 H 0.9260 0.8555 0.1476 0.087 Uiso 1 1 calc R
C30 C 1.1130(2) 0.8658(2) 0.16759(18) 0.0759(15) Uani 1 1 d .
H30A H 1.1100 0.8839 0.1439 0.114 Uiso 1 1 calc GR
H30B H 1.1373 0.8907 0.1872 0.114 Uiso 1 1 calc GR
H30C H 1.0795 0.8458 0.1806 0.114 Uiso 1 1 calc GR
C36 C 1.0108(4) 0.8563(3) -0.01178(19) 0.103(2) Uani 1 1 d .
H36 H 1.0381 0.8904 -0.0150 0.123 Uiso 1 1 calc R
C35 C 0.9757(6) 0.8349(5) -0.0422(2) 0.143(4) Uani 1 1 d .
H35 H 0.9775 0.8540 -0.0658 0.172 Uiso 1 1 calc R
C34 C 0.9369(4) 0.7840(5) -0.03785(19) 0.120(3) Uani 1 1 d .
H34 H 0.9135 0.7682 -0.0597 0.144 Uiso 1 1 calc R

loop_
_atom_site_aniso_label
_atom_site_aniso_U_11
_atom_site_aniso_U_22
_atom_site_aniso_U_33
_atom_site_aniso_U_23
_atom_site_aniso_U_13
_atom_site_aniso_U_12
Ni1 0.0408(3) 0.0516(3) 0.0253(2) 0.00373(17) -0.00143(16) 0.0235(2)
Cl2 0.0403(5) 0.0649(6) 0.0577(6) -0.0093(5) 0.0068(4) 0.0221(4)
Cl1 0.0558(6) 0.0628(6) 0.0680(7) 0.0320(5) -0.0005(5) 0.0261(5)
N2 0.0292(12) 0.0349(13) 0.0302(13) -0.0040(10) -0.0051(10) 0.0170(11)
N1 0.0313(12) 0.0328(13) 0.0263(12) -0.0036(10) -0.0066(10) 0.0152(10)
C12 0.0296(14) 0.0341(15) 0.0288(14) -0.0008(11) -0.0032(11) 0.0192(12)
C45 0.0274(14) 0.0402(17) 0.0342(16) -0.0026(13) -0.0002(12) 0.0134(13)
C11 0.0354(15) 0.0439(17) 0.0231(14) -0.0002(12) -0.0016(11) 0.0234(14)
C1 0.0327(15) 0.0370(15) 0.0273(14) -0.0016(12) -0.0009(11) 0.0200(13)
C25 0.0382(17) 0.0416(17) 0.0336(16) -0.0070(13) -0.0035(13) 0.0182(14)
C22 0.0278(14) 0.0404(16) 0.0257(14) -0.0039(12) -0.0040(11) 0.0103(13)
C51 0.0333(15) 0.0498(19) 0.0317(16) -0.0082(14) -0.0052(12) 0.0214(14)
C13 0.0276(14) 0.0314(15) 0.0306(15) -0.0039(12) -0.0046(11) 0.0079(12)
C38 0.0341(16) 0.0499(19) 0.0349(17) -0.0140(14) -0.0131(13) 0.0187(15)
C14 0.0420(18) 0.0337(16) 0.0403(18) 0.0001(13) -0.0022(14) 0.0162(14)
C2 0.0363(16) 0.0329(15) 0.0319(15) 0.0033(12) -0.0011(12) 0.0149(13)
C24 0.0363(16) 0.0397(17) 0.0279(15) -0.0053(13) -0.0024(12) 0.0111(14)
C10 0.0359(16) 0.060(2) 0.0278(15) -0.0064(14) -0.0014(13) 0.0244(16)
C7 0.0364(16) 0.0404(17) 0.0326(16) 0.0017(13) 0.0017(12) 0.0205(14)
C15 0.054(2) 0.0351(18) 0.063(2) -0.0095(17) -0.0129(19) 0.0155(17)
C21 0.0319(15) 0.0332(15) 0.0268(14) -0.0053(12) -0.0058(11) 0.0105(12)
C44 0.0286(14) 0.0424(17) 0.0291(15) -0.0018(12) -0.0015(12) 0.0142(13)
C26 0.0342(15) 0.0365(16) 0.0318(16) -0.0043(12) -0.0051(12) 0.0154(13)
C23 0.0274(14) 0.0435(17) 0.0314(15) -0.0035(13) -0.0017(12) 0.0094(13)
C52 0.0365(17) 0.0381(18) 0.063(2) 0.0087(16) -0.0028(16) 0.0162(15)
C50 0.0363(17) 0.0446(19) 0.0419(19) -0.0041(15) 0.0041(14) 0.0099(15)
C27 0.0394(17) 0.0409(17) 0.0359(17) -0.0065(14) -0.0106(14) 0.0127(14)
C46 0.0410(18) 0.0379(17) 0.0409(18) -0.0011(14) 0.0046(14) 0.0105(15)
C53 0.0407(19) 0.042(2) 0.084(3) 0.0010(19) -0.0130(19) 0.0175(16)
C9 0.051(2) 0.084(3) 0.0266(17) -0.0010(17) 0.0024(15) 0.036(2)
C18 0.0325(16) 0.0520(19) 0.0343(16) -0.0043(14) -0.0024(13) 0.0207(15)
C8 0.050(2) 0.072(3) 0.0339(18) 0.0134(17) 0.0069(15) 0.033(2)
C17 0.0315(17) 0.068(3) 0.042(2) -0.0028(18) -0.0094(14) 0.0131(17)
C32 0.063(2) 0.079(3) 0.0391(19) -0.0094(19) -0.0088(17) 0.052(2)
C6 0.050(2) 0.054(2) 0.0321(16) 0.0107(15) 0.0075(14) 0.0304(17)
C20 0.054(2) 0.046(2) 0.058(2) -0.0094(17) -0.0117(18) 0.0312(18)
C54 0.063(3) 0.072(3) 0.057(3) -0.011(2) -0.020(2) 0.042(2)
C39 0.069(3) 0.068(3) 0.0331(18) -0.0095(17) -0.0074(17) 0.048(2)
C56 0.058(2) 0.090(3) 0.0303(18) 0.0026(18) 0.0043(16) 0.045(2)
C31 0.0409(17) 0.0498(19) 0.0374(17) -0.0099(15) -0.0091(14) 0.0254(16)
C49 0.0433(19) 0.049(2) 0.042(2) 0.0037(16) 0.0094(15) 0.0081(16)
C40 0.065(3) 0.084(3) 0.0334(19) -0.0034(19) -0.0040(17) 0.044(2)
C16 0.053(2) 0.047(2) 0.066(3) -0.0152(19) -0.021(2) 0.0145(18)
C3 0.051(2) 0.0365(17) 0.0437(19) -0.0045(15) 0.0005(16) 0.0147(16)
C19 0.046(2) 0.090(3) 0.052(2) -0.017(2) -0.0119(17) 0.046(2)
C47 0.074(3) 0.055(2) 0.038(2) -0.0108(17) 0.0060(19) 0.019(2)
C28 0.062(3) 0.062(3) 0.057(3) -0.008(2) -0.013(2) 0.010(2)
C4 0.071(3) 0.0364(19) 0.058(3) 0.0076(17) 0.012(2) 0.0185(19)
C48 0.059(2) 0.062(3) 0.040(2) 0.0014(18) 0.0205(18) 0.015(2)
C33 0.098(4) 0.112(4) 0.052(3) -0.037(3) -0.031(2) 0.081(4)
C55 0.066(3) 0.111(4) 0.041(2) 0.011(2) -0.0001(19) 0.053(3)
C29 0.079(3) 0.059(3) 0.046(2) -0.005(2) -0.014(2) 0.016(2)
C43 0.065(3) 0.049(2) 0.058(2) -0.0096(19) 0.005(2) 0.024(2)
C37 0.091(3) 0.076(3) 0.049(2) 0.017(2) 0.011(2) 0.055(3)
C5 0.071(3) 0.047(2) 0.052(2) 0.0208(18) 0.017(2) 0.027(2)
C41 0.056(2) 0.073(3) 0.049(2) -0.014(2) -0.0008(18) 0.037(2)
C42 0.079(3) 0.061(3) 0.080(3) -0.022(2) 0.011(3) 0.035(3)
C30 0.072(3) 0.073(3) 0.081(3) -0.046(3) -0.031(3) 0.034(3)
C36 0.165(7) 0.130(6) 0.065(4) 0.040(4) 0.040(4) 0.113(6)
C35 0.279(13) 0.216(11) 0.050(4) 0.010(5) 0.001(6) 0.211(11)
C34 0.205(9) 0.198(9) 0.049(3) -0.033(4) -0.044(4) 0.170(9)

loop_
_atom_type_symbol
_atom_type_description
_atom_type_scat_dispersion_real
_atom_type_scat_dispersion_imag
_atom_type_scat_source
C C 0.0033 0.0016 'International Tables Vol C Tables 4.2.6.8 and 6.1.1.4'
H H 0.0000 0.0000 'International Tables Vol C Tables 4.2.6.8 and 6.1.1.4'
Cl Cl 0.1484 0.1585 'International Tables Vol C Tables 4.2.6.8 and 6.1.1.4'
N N 0.0061 0.0033 'International Tables Vol C Tables 4.2.6.8 and 6.1.1.4'
Ni Ni 0.3393 1.1124 'International Tables Vol C Tables 4.2.6.8 and 6.1.1.4'

loop_
_geom_angle_atom_site_label_1
_geom_angle_atom_site_label_2
_geom_angle_atom_site_label_3
_geom_angle
Cl1 Ni1 Cl2 127.09(5)
N2 Ni1 Cl2 108.38(8)
N2 Ni1 Cl1 113.94(8)
N2 Ni1 N1 82.31(10)
N1 Ni1 Cl2 105.06(8)
N1 Ni1 Cl1 110.60(8)
C12 N2 Ni1 111.9(2)
C12 N2 C13 120.6(3)
C13 N2 Ni1 127.3(2)
C1 N1 Ni1 110.8(2)
C1 N1 C21 120.4(3)
C21 N1 Ni1 128.8(2)
N2 C12 C11 134.8(3)
N2 C12 C1 117.8(3)
C11 C12 C1 107.3(3)
C50 C45 C44 123.9(3)
C50 C45 C46 117.6(3)
C46 C45 C44 118.5(3)
C10 C11 C12 135.4(3)
C10 C11 C7 119.0(3)
C7 C11 C12 105.6(3)
N1 C1 C12 116.9(3)
N1 C1 C2 135.7(3)
C2 C1 C12 107.4(3)
C24 C25 H25 118.6
C26 C25 H25 118.6
C26 C25 C24 122.9(3)
C21 C22 C44 120.8(3)
C23 C22 C21 117.0(3)
C23 C22 C44 122.1(3)
C52 C51 C44 122.7(3)
C56 C51 C44 119.0(3)
C56 C51 C52 118.2(3)
C14 C13 N2 119.8(3)
C14 C13 C18 122.4(3)
C18 C13 N2 117.8(3)
C39 C38 C31 118.3(3)
C43 C38 C39 117.6(4)
C43 C38 C31 124.0(4)
C13 C14 C20 120.8(3)
C15 C14 C13 118.0(3)
C15 C14 C20 121.1(3)
C7 C2 C1 105.4(3)
C3 C2 C1 135.1(3)
C3 C2 C7 119.5(3)
C25 C24 C27 122.2(3)
C23 C24 C25 117.3(3)
C23 C24 C27 120.5(3)
C11 C10 H10 120.8
C9 C10 C11 118.4(4)
C9 C10 H10 120.8
C11 C7 C2 114.2(3)
C6 C7 C11 123.1(3)
C6 C7 C2 122.7(3)
C14 C15 H15 119.7
C14 C15 C16 120.7(4)
C16 C15 H15 119.7
C22 C21 N1 117.4(3)
C22 C21 C26 122.5(3)
C26 C21 N1 120.1(3)
C45 C44 C51 112.2(3)
C45 C44 H44 105.2
C22 C44 C45 114.7(3)
C22 C44 C51 113.2(3)
C22 C44 H44 105.2
C51 C44 H44 105.2
C25 C26 C21 117.5(3)
C25 C26 C31 120.6(3)
C21 C26 C31 121.9(3)
C22 C23 H23 118.6
C24 C23 C22 122.7(3)
C24 C23 H23 118.6
C51 C52 H52 119.9
C51 C52 C53 120.2(4)
C53 C52 H52 119.9
C45 C50 H50 119.4
C45 C50 C49 121.2(3)
C49 C50 H50 119.4
C24 C27 C30 111.1(3)
C28 C27 C24 111.3(3)
C28 C27 C29 111.9(4)
C28 C27 C30 106.7(4)
C29 C27 C24 108.5(3)
C29 C27 C30 107.2(4)
C45 C46 H46 119.3
C47 C46 C45 121.3(3)
C47 C46 H46 119.3
C52 C53 H53 119.7
C54 C53 C52 120.7(4)
C54 C53 H53 119.7
C10 C9 H9 118.4
C10 C9 C8 123.2(4)
C8 C9 H9 118.4
C13 C18 C17 117.4(3)
C13 C18 C19 121.6(3)
C17 C18 C19 121.0(3)
C9 C8 H8 120.2
C9 C8 C6 119.6(3)
C6 C8 H8 120.2
C18 C17 H17 119.4
C16 C17 C18 121.2(4)
C16 C17 H17 119.4
C33 C32 C31 118.7(5)
C37 C32 C31 122.3(4)
C37 C32 C33 119.0(5)
C7 C6 C8 116.6(4)
C7 C6 C5 116.0(3)
C5 C6 C8 127.4(3)
C14 C20 H20A 109.5
C14 C20 H20B 109.5
C14 C20 H20C 109.5
H20A C20 H20B 109.5
H20A C20 H20C 109.5
H20B C20 H20C 109.5
C53 C54 H54 120.6
C53 C54 C55 118.9(4)
C55 C54 H54 120.6
C38 C39 H39 119.4
C40 C39 C38 121.2(4)
C40 C39 H39 119.4
C51 C56 H56 119.1
C55 C56 C51 121.9(4)
C55 C56 H56 119.1
C38 C31 H31 106.1
C26 C31 C38 111.3(3)
C26 C31 H31 106.1
C32 C31 C38 113.3(3)
C32 C31 C26 113.1(3)
C32 C31 H31 106.1
C50 C49 H49 119.8
C48 C49 C50 120.5(4)
C48 C49 H49 119.8
C39 C40 H40 119.7
C41 C40 C39 120.7(4)
C41 C40 H40 119.7
C15 C16 H16 119.8
C17 C16 C15 120.3(4)
C17 C16 H16 119.8
C2 C3 H3 120.9
C2 C3 C4 118.1(4)
C4 C3 H3 120.9
C18 C19 H19A 109.5
C18 C19 H19B 109.5
C18 C19 H19C 109.5
H19A C19 H19B 109.5
H19A C19 H19C 109.5
H19B C19 H19C 109.5
C46 C47 H47 120.1
C46 C47 C48 119.9(4)
C48 C47 H47 120.1
C27 C28 H28A 109.5
C27 C28 H28B 109.5
C27 C28 H28C 109.5
H28A C28 H28B 109.5
H28A C28 H28C 109.5
H28B C28 H28C 109.5
C3 C4 H4 118.6
C5 C4 C3 122.8(4)
C5 C4 H4 118.6
C49 C48 C47 119.5(4)
C49 C48 H48 120.2
C47 C48 H48 120.2
C32 C33 H33 121.7
C32 C33 C34 116.5(7)
C34 C33 H33 121.7
C54 C55 H55 120.0
C56 C55 C54 120.1(4)
C56 C55 H55 120.0
C27 C29 H29A 109.5
C27 C29 H29B 109.5
C27 C29 H29C 109.5
H29A C29 H29B 109.5
H29A C29 H29C 109.5
H29B C29 H29C 109.5
C38 C43 H43 119.6
C38 C43 C42 120.9(4)
C42 C43 H43 119.6
C32 C37 H37 119.5
C36 C37 C32 121.1(6)
C36 C37 H37 119.5
C6 C5 H5 119.5
C4 C5 C6 120.9(4)
C4 C5 H5 119.5
C40 C41 H41 120.5
C40 C41 C42 119.0(4)
C42 C41 H41 120.5
C43 C42 H42 119.7
C41 C42 C43 120.6(4)
C41 C42 H42 119.7
C27 C30 H30A 109.5
C27 C30 H30B 109.5
C27 C30 H30C 109.5
H30A C30 H30B 109.5
H30A C30 H30C 109.5
H30B C30 H30C 109.5
C37 C36 H36 118.9
C35 C36 C37 122.2(9)
C35 C36 H36 118.9
C36 C35 H35 120.9
C36 C35 C34 118.2(7)
C34 C35 H35 120.9
C33 C34 H34 118.5
C35 C34 C33 122.9(7)
C35 C34 H34 118.5

loop_
_geom_bond_atom_site_label_1
_geom_bond_atom_site_label_2
_geom_bond_distance
Ni1 Cl2 2.2177(11)
Ni1 Cl1 2.1901(11)
Ni1 N2 2.023(3)
Ni1 N1 2.055(3)
N2 C12 1.274(4)
N2 C13 1.443(4)
N1 C1 1.288(4)
N1 C21 1.445(4)
C12 C11 1.459(4)
C12 C1 1.505(4)
C45 C44 1.519(4)
C45 C50 1.388(5)
C45 C46 1.408(5)
C11 C10 1.392(4)
C11 C7 1.413(5)
C1 C2 1.460(4)
C25 H25 0.9300
C25 C24 1.409(5)
C25 C26 1.379(4)
C22 C21 1.405(4)
C22 C44 1.518(5)
C22 C23 1.402(4)
C51 C44 1.542(4)
C51 C52 1.379(5)
C51 C56 1.376(5)
C13 C14 1.397(5)
C13 C18 1.398(5)
C38 C39 1.407(6)
C38 C31 1.542(5)
C38 C43 1.371(6)
C14 C15 1.388(5)
C14 C20 1.499(5)
C2 C7 1.418(5)
C2 C3 1.372(5)
C24 C23 1.390(5)
C24 C27 1.538(4)
C10 H10 0.9300
C10 C9 1.392(5)
C7 C6 1.411(5)
C15 H15 0.9300
C15 C16 1.393(6)
C21 C26 1.405(5)
C44 H44 0.9800
C26 C31 1.527(4)
C23 H23 0.9300
C52 H52 0.9300
C52 C53 1.403(5)
C50 H50 0.9300
C50 C49 1.391(5)
C27 C28 1.499(6)
C27 C29 1.512(6)
C27 C30 1.571(6)
C46 H46 0.9300
C46 C47 1.378(5)
C53 H53 0.9300
C53 C54 1.364(7)
C9 H9 0.9300
C9 C8 1.395(6)
C18 C17 1.403(5)
C18 C19 1.500(5)
C8 H8 0.9300
C8 C6 1.418(5)
C17 H17 0.9300
C17 C16 1.370(6)
C32 C31 1.514(6)
C32 C33 1.400(6)
C32 C37 1.392(7)
C6 C5 1.416(6)
C20 H20A 0.9600
C20 H20B 0.9600
C20 H20C 0.9600
C54 H54 0.9300
C54 C55 1.390(7)
C39 H39 0.9300
C39 C40 1.381(5)
C56 H56 0.9300
C56 C55 1.369(6)
C31 H31 0.9800
C49 H49 0.9300
C49 C48 1.373(6)
C40 H40 0.9300
C40 C41 1.363(7)
C16 H16 0.9300
C3 H3 0.9300
C3 C4 1.413(6)
C19 H19A 0.9600
C19 H19B 0.9600
C19 H19C 0.9600
C47 H47 0.9300
C47 C48 1.399(6)
C28 H28A 0.9600
C28 H28B 0.9600
C28 H28C 0.9600
C4 H4 0.9300
C4 C5 1.362(6)
C48 H48 0.9300
C33 H33 0.9300
C33 C34 1.448(10)
C55 H55 0.9300
C29 H29A 0.9600
C29 H29B 0.9600
C29 H29C 0.9600
C43 H43 0.9300
C43 C42 1.394(6)
C37 H37 0.9300
C37 C36 1.392(7)
C5 H5 0.9300
C41 H41 0.9300
C41 C42 1.388(7)
C42 H42 0.9300
C30 H30A 0.9600
C30 H30B 0.9600
C30 H30C 0.9600
C36 H36 0.9300
C36 C35 1.332(13)
C35 H35 0.9300
C35 C34 1.370(14)
C34 H34 0.9300

loop_
_geom_torsion_atom_site_label_1
_geom_torsion_atom_site_label_2
_geom_torsion_atom_site_label_3
_geom_torsion_atom_site_label_4
_geom_torsion
Ni1 N2 C12 C11 -177.3(3)
Ni1 N2 C12 C1 1.2(3)
Ni1 N2 C13 C14 -86.3(3)
Ni1 N2 C13 C18 92.7(3)
Ni1 N1 C1 C12 -5.1(3)
Ni1 N1 C1 C2 175.5(3)
Ni1 N1 C21 C22 87.8(3)
Ni1 N1 C21 C26 -89.1(3)
N2 C12 C11 C10 -5.0(6)
N2 C12 C11 C7 177.3(3)
N2 C12 C1 N1 2.8(4)
N2 C12 C1 C2 -177.6(3)
N2 C13 C14 C15 178.8(3)
N2 C13 C14 C20 -2.4(5)
N2 C13 C18 C17 -178.4(3)
N2 C13 C18 C19 2.1(5)
N1 C1 C2 C7 178.7(3)
N1 C1 C2 C3 -3.0(7)
N1 C21 C26 C25 178.7(3)
N1 C21 C26 C31 -2.0(5)
C12 N2 C13 C14 99.0(4)
C12 N2 C13 C18 -82.0(4)
C12 C11 C10 C9 -179.4(3)
C12 C11 C7 C2 0.9(4)
C12 C11 C7 C6 -178.6(3)
C12 C1 C2 C7 -0.8(3)
C12 C1 C2 C3 177.5(4)
C45 C50 C49 C48 0.5(6)
C45 C46 C47 C48 -0.5(7)
C11 C12 C1 N1 -178.3(3)
C11 C12 C1 C2 1.3(3)
C11 C10 C9 C8 -1.5(6)
C11 C7 C6 C8 -1.2(5)
C11 C7 C6 C5 179.0(3)
C1 N1 C21 C22 -90.6(4)
C1 N1 C21 C26 92.5(4)
C1 C12 C11 C10 176.4(4)
C1 C12 C11 C7 -1.4(3)
C1 C2 C7 C11 -0.1(4)
C1 C2 C7 C6 179.4(3)
C1 C2 C3 C4 -179.9(4)
C25 C24 C23 C22 -1.8(5)
C25 C24 C27 C28 -122.5(4)
C25 C24 C27 C29 113.9(4)
C25 C24 C27 C30 -3.7(5)
C25 C26 C31 C38 -35.0(5)
C25 C26 C31 C32 93.9(4)
C22 C21 C26 C25 2.0(5)
C22 C21 C26 C31 -178.7(3)
C51 C52 C53 C54 0.0(6)
C51 C56 C55 C54 -0.7(8)
C13 N2 C12 C11 -1.9(5)
C13 N2 C12 C1 176.6(3)
C13 C14 C15 C16 -0.1(6)
C13 C18 C17 C16 -0.7(6)
C38 C39 C40 C41 -1.0(6)
C38 C43 C42 C41 -2.2(8)
C14 C13 C18 C17 0.5(5)
C14 C13 C18 C19 -179.0(4)
C14 C15 C16 C17 0.0(7)
C2 C7 C6 C8 179.4(3)
C2 C7 C6 C5 -0.4(5)
C2 C3 C4 C5 2.6(7)
C24 C25 C26 C21 -1.4(5)
C24 C25 C26 C31 179.3(3)
C10 C11 C7 C2 -177.3(3)
C10 C11 C7 C6 3.2(5)
C10 C9 C8 C6 3.5(6)
C7 C11 C10 C9 -1.9(5)
C7 C2 C3 C4 -1.8(6)
C7 C6 C5 C4 1.2(6)
C21 N1 C1 C12 173.6(3)
C21 N1 C1 C2 -5.9(5)
C21 C22 C44 C45 74.9(4)
C21 C22 C44 C51 -154.6(3)
C21 C22 C23 C24 2.3(5)
C21 C26 C31 C38 145.7(3)
C21 C26 C31 C32 -85.4(4)
C44 C45 C50 C49 178.3(3)
C44 C45 C46 C47 -178.4(4)
C44 C22 C21 N1 -2.7(4)
C44 C22 C21 C26 174.1(3)
C44 C22 C23 C24 -174.1(3)
C44 C51 C52 C53 178.5(3)
C44 C51 C56 C55 -178.1(4)
C26 C25 C24 C23 1.3(5)
C26 C25 C24 C27 -176.4(3)
C23 C22 C21 N1 -179.2(3)
C23 C22 C21 C26 -2.4(5)
C23 C22 C44 C45 -108.8(3)
C23 C22 C44 C51 21.7(4)
C23 C24 C27 C28 59.9(5)
C23 C24 C27 C29 -63.7(5)
C23 C24 C27 C30 178.7(4)
C52 C51 C44 C45 30.5(5)
C52 C51 C44 C22 -101.2(4)
C52 C51 C56 C55 2.6(7)
C52 C53 C54 C55 1.8(7)
C50 C45 C44 C22 39.8(4)
C50 C45 C44 C51 -91.2(4)
C50 C45 C46 C47 0.5(6)
C50 C49 C48 C47 -0.5(7)
C27 C24 C23 C22 176.0(3)
C46 C45 C44 C22 -141.4(3)
C46 C45 C44 C51 87.6(4)
C46 C45 C50 C49 -0.5(5)
C46 C47 C48 C49 0.5(8)
C53 C54 C55 C56 -1.5(8)
C9 C8 C6 C7 -2.1(5)
C9 C8 C6 C5 177.7(4)
C18 C13 C14 C15 -0.1(5)
C18 C13 C14 C20 178.7(3)
C18 C17 C16 C15 0.4(7)
C8 C6 C5 C4 -178.6(4)
C32 C33 C34 C35 -2.3(9)
C32 C37 C36 C35 0.9(9)
C20 C14 C15 C16 -178.9(4)
C39 C38 C31 C26 -75.9(4)
C39 C38 C31 C32 155.2(3)
C39 C38 C43 C42 3.4(6)
C39 C40 C41 C42 2.2(7)
C56 C51 C44 C45 -148.7(3)
C56 C51 C44 C22 79.5(4)
C56 C51 C52 C53 -2.2(6)
C31 C38 C39 C40 -179.7(4)
C31 C38 C43 C42 -178.9(4)
C31 C32 C33 C34 -179.6(4)
C31 C32 C37 C36 -179.8(4)
C40 C41 C42 C43 -0.7(8)
C3 C2 C7 C11 -178.7(3)
C3 C2 C7 C6 0.8(5)
C3 C4 C5 C6 -2.3(7)
C19 C18 C17 C16 178.9(4)
C33 C32 C31 C38 -103.5(4)
C33 C32 C31 C26 128.6(4)
C33 C32 C37 C36 0.4(7)
C43 C38 C39 C40 -1.9(6)
C43 C38 C31 C26 106.4(4)
C43 C38 C31 C32 -22.5(5)
C37 C32 C31 C38 76.8(5)
C37 C32 C31 C26 -51.2(5)
C37 C32 C33 C34 0.2(6)
C37 C36 C35 C34 -2.9(11)
C36 C35 C34 C33 3.6(12)

loop_
_platon_squeeze_void_nr
_platon_squeeze_void_average_x
_platon_squeeze_void_average_y
_platon_squeeze_void_average_z
_platon_squeeze_void_volume
_platon_squeeze_void_count_electrons
_platon_squeeze_void_content
1 0.000 0.000 -0.001 1893 737 ' '
2 0.667 0.333 0.232 1890 736 ' '
3 0.333 0.667 0.566 1890 736 ' '
